data_1509253
loop_
_publ_author_name
'Ana B. Caballero'
'Clotilde Mar\'in'
'Inmaculada Ram\'irez-Mac\'ias'
'Antonio Rodr\'iquez-Di\'eguez'
'Miguel Quir\'os'
'Juan M. Salas'
'Manuel Sanch\'ez-Moreno'

_publ_contact_author_address
;
Departamento de Qu\'imica Inorg\'anica, Facultad de Ciencias,
c/ Severo Ochoa s/n, 18071 Granada, Spain
;
_publ_contact_author_email jsalas@ugr.es
_publ_contact_author_fax '34 958 248526'
_publ_contact_author_name 'Juan M. Salas'
_publ_contact_author_phone '34 958 248525'
_publ_section_title
;
 New Metal Complexes with 1,2,4-Triazolo[1,5-a]Pyrimidines and the
 Chelating Ligand 1,3-Propanediamine
;
_journal_name_full Polyhedron
_journal_page_first 137
_journal_page_last 144
_journal_paper_doi 10.1016/j.poly.2011.11.020
_journal_volume 33
_journal_year 2012
_chemical_formula_sum 'C44 H48 Cd2 Cl4 N24 O18'
_chemical_formula_weight 1567.66
_chemical_name_systematic
;
?
;
_space_group_IT_number 19
_symmetry_cell_setting orthorhombic
_symmetry_space_group_name_Hall 'P 2ac 2ab'
_symmetry_space_group_name_H-M 'P 21 21 21'
_atom_sites_solution_hydrogens geom
_atom_sites_solution_primary direct
_atom_sites_solution_secondary difmap
_audit_creation_method SHELXL-97
_cell_angle_alpha 90.00
_cell_angle_beta 90.00
_cell_angle_gamma 90.00
_cell_formula_units_Z 4
_cell_length_a 15.3067(11)
_cell_length_b 17.7804(12)
_cell_length_c 22.6353(16)
_cell_measurement_reflns_used 11922
_cell_measurement_temperature 293(2)
_cell_measurement_theta_max 24.09
_cell_measurement_theta_min 2.24
_cell_volume 6160.4(7)
_computing_cell_refinement 'Bruker smart'
_computing_data_collection 'Bruker smart'
_computing_data_reduction 'Bruker smart'
_computing_molecular_graphics 'Bruker SHELXTL'
_computing_publication_material 'SHELXL-97 (Sheldrick, 1997)'
_computing_structure_refinement 'SHELXL-97 (Sheldrick, 1997)'
_computing_structure_solution 'SHELXL-97 (Sheldrick, 1990)'
_diffrn_ambient_temperature 293(2)
_diffrn_measured_fraction_theta_full 0.999
_diffrn_measured_fraction_theta_max 0.999
_diffrn_measurement_device_type 'Bruker Axs APEX automatic diffractometer'
_diffrn_measurement_method 'phi and omega scans'
_diffrn_radiation_monochromator graphite
_diffrn_radiation_source 'fine-focus sealed tube'
_diffrn_radiation_type MoK\a
_diffrn_radiation_wavelength 0.71073
_diffrn_reflns_av_R_equivalents 0.0341
_diffrn_reflns_av_sigmaI/netI 0.0404
_diffrn_reflns_limit_h_max 11
_diffrn_reflns_limit_h_min -18
_diffrn_reflns_limit_k_max 21
_diffrn_reflns_limit_k_min -20
_diffrn_reflns_limit_l_max 26
_diffrn_reflns_limit_l_min -26
_diffrn_reflns_number 33103
_diffrn_reflns_theta_full 25.00
_diffrn_reflns_theta_max 25.00
_diffrn_reflns_theta_min 1.46
_exptl_absorpt_coefficient_mu 0.952
_exptl_absorpt_correction_T_max 1.000
_exptl_absorpt_correction_T_min 0.708
_exptl_absorpt_correction_type empirical
_exptl_absorpt_process_details Empirical
_exptl_crystal_colour pale-yellow
_exptl_crystal_density_diffrn 1.690
_exptl_crystal_density_method 'not measured'
_exptl_crystal_description prismatic
_exptl_crystal_F_000 3152
_exptl_crystal_size_max 0.24
_exptl_crystal_size_mid 0.22
_exptl_crystal_size_min 0.16
_refine_diff_density_max 0.831
_refine_diff_density_min -0.585
_refine_diff_density_rms 0.087
_refine_ls_abs_structure_details 'Flack H D (1983), Acta Cryst. A39, 876-881'
_refine_ls_abs_structure_Flack -0.01(2)
_refine_ls_extinction_method none
_refine_ls_goodness_of_fit_ref 1.031
_refine_ls_hydrogen_treatment mixed
_refine_ls_matrix_type full
_refine_ls_number_parameters 833
_refine_ls_number_reflns 10821
_refine_ls_number_restraints 3
_refine_ls_restrained_S_all 1.034
_refine_ls_R_factor_all 0.0468
_refine_ls_R_factor_gt 0.0431
_refine_ls_shift/su_max 1.013
_refine_ls_shift/su_mean 0.015
_refine_ls_structure_factor_coef Fsqd
_refine_ls_weighting_details 'calc w=1/[\s^2^(Fo^2^)+(0.0787P)^2^+1.9357P] where P=(Fo^2^+2Fc^2^)/3'
_refine_ls_weighting_scheme calc
_refine_ls_wR_factor_gt 0.1140
_refine_ls_wR_factor_ref 0.1171
_reflns_number_gt 10007
_reflns_number_total 10821
_reflns_threshold_expression >2sigma(I)
_cod_data_source_file Compound4.cif
_cod_data_source_block Compound4
_cod_depositor_comments
;
The following automatic conversions were performed:

'_exptl_absorpt_correction_type' value 'Empirical' changed to
'empirical' according to the built-in table from CIF Core dictionary
named 'cif_core.dic' version 2.4.1 from 2010-06-29.

Automatic conversion script
Id: cif_fix_values 1891 2012-01-12 08:04:46Z andrius 
;
_cod_original_sg_symbol_H-M P212121
_cod_database_code 1509253

loop_
_symmetry_equiv_pos_as_xyz
'x, y, z'
'-x+1/2, -y, z+1/2'
'-x, y+1/2, -z+1/2'
'x+1/2, -y+1/2, -z'

loop_
_atom_site_label
_atom_site_type_symbol
_atom_site_fract_x
_atom_site_fract_y
_atom_site_fract_z
_atom_site_U_iso_or_equiv
_atom_site_adp_type
_atom_site_occupancy
_atom_site_symmetry_multiplicity
_atom_site_calc_flag
_atom_site_refinement_flags
Cd1 Cd 1.06181(2) 0.081579(19) 0.385051(15) 0.03636(11) Uani 1 1 d .
Cd2 Cd 0.81161(3) 0.32994(2) 0.285247(16) 0.03932(11) Uani 1 1 d .
Cl1G Cl 0.93394(13) 0.07768(10) 0.13977(9) 0.0715(4) Uani 1 1 d .
Cl1H Cl 0.73413(13) 0.19239(9) 0.46749(8) 0.0657(4) Uani 1 1 d .
Cl1I Cl 0.92598(13) 0.42949(11) 0.89124(8) 0.0732(5) Uani 1 1 d .
Cl1J Cl 0.84655(15) 0.82756(14) 0.29820(10) 0.0835(6) Uani 1 1 d .
C3AD C 0.6511(4) 0.4545(4) 0.1299(3) 0.125(6) Uani 1 1 d G
N4D N 0.6872(4) 0.4166(4) 0.0820(4) 0.161(6) Uani 1 1 d G
C5D C 0.6388(7) 0.4072(5) 0.0306(4) 0.251(17) Uani 1 1 d G
C6D C 0.5544(7) 0.4356(5) 0.0270(3) 0.241(16) Uani 1 1 d G
H6D H 0.5221 0.4293 -0.0074 0.289 Uiso 1 1 calc R
C7D C 0.5183(4) 0.4735(4) 0.0748(4) 0.201(11) Uani 1 1 d G
N8D N 0.5666(4) 0.4829(4) 0.1263(3) 0.100(3) Uani 1 1 d G
C2A C 0.5983(5) 0.3614(5) 0.2964(3) 0.0672(18) Uani 1 1 d .
H2A H 0.6030 0.3846 0.3330 0.081 Uiso 1 1 calc R
C2B C 1.0198(4) 0.1404(4) 0.5218(3) 0.0525(14) Uani 1 1 d .
H2B H 1.0655 0.1749 0.5206 0.063 Uiso 1 1 calc R
C2C C 1.2157(4) 0.0659(4) 0.4868(2) 0.0540(15) Uani 1 1 d .
H2C H 1.1766 0.0396 0.5106 0.065 Uiso 1 1 calc R
C2D C 0.6243(7) 0.5033(7) 0.2041(7) 0.131(5) Uani 1 1 d .
H2D H 0.6360 0.5221 0.2416 0.157 Uiso 1 1 calc R
C2E C 1.1040(4) 0.2678(3) 0.3772(3) 0.0466(13) Uani 1 1 d .
H2E H 1.1564 0.2543 0.3951 0.056 Uiso 1 1 calc R
C2F C 1.0524(5) -0.1025(3) 0.4107(3) 0.0555(15) Uani 1 1 d .
H2F H 1.0265 -0.0881 0.4461 0.067 Uiso 1 1 calc R
C3E C 1.0876(4) 0.3419(3) 0.3665(3) 0.0486(14) Uani 1 1 d .
H3E H 1.1281 0.3788 0.3762 0.058 Uiso 1 1 calc R
C3F C 1.0706(5) -0.1780(3) 0.4005(3) 0.0613(17) Uani 1 1 d .
H3F H 1.0588 -0.2144 0.4289 0.074 Uiso 1 1 calc R
C3AA C 0.6346(4) 0.3019(3) 0.2199(3) 0.0504(14) Uani 1 1 d .
C3AB C 0.9328(4) 0.0554(3) 0.4956(2) 0.0427(12) Uani 1 1 d .
C3AC C 1.2685(4) 0.1218(3) 0.4124(2) 0.0425(12) Uani 1 1 d .
C4E C 1.0096(4) 0.3601(3) 0.3410(3) 0.0514(15) Uani 1 1 d .
H4E H 0.9963 0.4102 0.3337 0.062 Uiso 1 1 calc R
C4F C 1.1064(5) -0.1969(4) 0.3472(3) 0.0582(16) Uani 1 1 d .
H4F H 1.1175 -0.2472 0.3390 0.070 Uiso 1 1 calc R
C5A C 0.6273(6) 0.2431(4) 0.1334(4) 0.078(2) Uani 1 1 d .
C5B C 0.8210(4) -0.0263(3) 0.4953(3) 0.0541(15) Uani 1 1 d .
C5C C 1.3637(5) 0.1822(4) 0.3543(3) 0.0626(17) Uani 1 1 d .
C6A C 0.5416(6) 0.2654(4) 0.1261(3) 0.076(2) Uani 1 1 d .
H6A H 0.5126 0.2532 0.0913 0.092 Uiso 1 1 calc R
C6B C 0.7985(4) -0.0041(4) 0.5535(3) 0.0612(17) Uani 1 1 d .
H6B H 0.7517 -0.0272 0.5726 0.073 Uiso 1 1 calc R
C6C C 1.4261(5) 0.1832(4) 0.3998(4) 0.0683(19) Uani 1 1 d .
H6C H 1.4797 0.2066 0.3936 0.082 Uiso 1 1 calc R
C6E C 0.9733(3) 0.2351(3) 0.3385(2) 0.0333(10) Uani 1 1 d .
C6F C 1.1082(3) -0.0744(3) 0.3202(2) 0.0330(10) Uani 1 1 d .
C7A C 0.4992(5) 0.3038(5) 0.1678(4) 0.074(2) Uani 1 1 d .
C7B C 0.8447(4) 0.0506(4) 0.5819(3) 0.0548(15) Uani 1 1 d .
C7C C 1.4093(4) 0.1510(4) 0.4518(3) 0.0613(18) Uani 1 1 d .
C7E C 0.9079(3) 0.1765(3) 0.3230(2) 0.0339(10) Uani 1 1 d .
C7F C 1.1322(3) -0.0155(3) 0.2757(2) 0.0338(10) Uani 1 1 d .
C9E C 0.8683(4) 0.0532(3) 0.3226(3) 0.0445(13) Uani 1 1 d .
H9E H 0.8804 0.0034 0.3320 0.053 Uiso 1 1 calc R
C9F C 1.1496(4) 0.1079(3) 0.2526(2) 0.0467(13) Uani 1 1 d .
H9F H 1.1445 0.1584 0.2625 0.056 Uiso 1 1 calc R
C10E C 0.7910(4) 0.0699(3) 0.2946(3) 0.0512(14) Uani 1 1 d .
H10E H 0.7506 0.0329 0.2848 0.061 Uiso 1 1 calc R
C10F C 1.1846(5) 0.0892(4) 0.1988(2) 0.0543(14) Uani 1 1 d .
H10F H 1.2034 0.1256 0.1722 0.065 Uiso 1 1 calc R
C11E C 0.7768(4) 0.1458(3) 0.2816(3) 0.0495(14) Uani 1 1 d .
H11E H 0.7256 0.1598 0.2625 0.059 Uiso 1 1 calc R
C11F C 1.1903(5) 0.0147(3) 0.1867(2) 0.0528(14) Uani 1 1 d .
H11F H 1.2130 0.0001 0.1504 0.063 Uiso 1 1 calc R
C51A C 0.6740(9) 0.1990(6) 0.0846(5) 0.129(4) Uani 1 1 d .
H51A H 0.7017 0.2335 0.0579 0.193 Uiso 1 1 calc R
H51B H 0.6322 0.1691 0.0634 0.193 Uiso 1 1 calc R
H51C H 0.7173 0.1668 0.1019 0.193 Uiso 1 1 calc R
C51B C 0.7699(6) -0.0876(5) 0.4640(4) 0.083(2) Uani 1 1 d .
H51D H 0.7590 -0.0727 0.4239 0.125 Uiso 1 1 calc R
H51E H 0.7153 -0.0954 0.4840 0.125 Uiso 1 1 calc R
H51F H 0.8030 -0.1334 0.4644 0.125 Uiso 1 1 calc R
C51C C 1.3817(7) 0.2176(5) 0.2959(4) 0.092(3) Uani 1 1 d .
H51G H 1.4304 0.1929 0.2775 0.138 Uiso 1 1 calc R
H51H H 1.3952 0.2699 0.3014 0.138 Uiso 1 1 calc R
H51I H 1.3311 0.2130 0.2710 0.138 Uiso 1 1 calc R
C51D C 0.687(2) 0.3722(16) -0.0147(11) 0.33(2) Uani 1 1 d .
H51J H 0.7447 0.3614 -0.0009 0.499 Uiso 1 1 calc R
H51K H 0.6899 0.4051 -0.0483 0.499 Uiso 1 1 calc R
H51L H 0.6584 0.3261 -0.0259 0.499 Uiso 1 1 calc R
C71A C 0.4071(5) 0.3312(7) 0.1665(4) 0.110(4) Uani 1 1 d .
H71A H 0.3997 0.3654 0.1340 0.164 Uiso 1 1 calc R
H71B H 0.3941 0.3566 0.2029 0.164 Uiso 1 1 calc R
H71C H 0.3683 0.2892 0.1617 0.164 Uiso 1 1 calc R
C71B C 0.8303(5) 0.0798(6) 0.6433(3) 0.083(2) Uani 1 1 d .
H71D H 0.8856 0.0849 0.6630 0.125 Uiso 1 1 calc R
H71E H 0.7941 0.0452 0.6648 0.125 Uiso 1 1 calc R
H71F H 0.8021 0.1279 0.6414 0.125 Uiso 1 1 calc R
C71C C 1.4661(5) 0.1523(6) 0.5054(4) 0.086(2) Uani 1 1 d .
H71G H 1.4438 0.1884 0.5331 0.129 Uiso 1 1 calc R
H71H H 1.5245 0.1660 0.4943 0.129 Uiso 1 1 calc R
H71I H 1.4665 0.1033 0.5234 0.129 Uiso 1 1 calc R
C71D C 0.4209(9) 0.5190(11) 0.0840(9) 0.213(10) Uani 1 1 d .
H71J H 0.4227 0.5483 0.1196 0.320 Uiso 1 1 calc R
H71K H 0.3746 0.4827 0.0867 0.320 Uiso 1 1 calc R
H71L H 0.4106 0.5515 0.0509 0.320 Uiso 1 1 calc R
N1A N 0.5253(4) 0.3612(4) 0.2663(3) 0.0753(18) Uani 1 1 d .
N1B N 0.9683(4) 0.1335(3) 0.5672(2) 0.0574(13) Uani 1 1 d .
N1C N 1.2946(3) 0.0835(3) 0.5047(2) 0.0577(13) Uani 1 1 d .
N1D N 0.5464(8) 0.5152(7) 0.1804(7) 0.164(5) Uani 1 1 d .
N1E N 1.0470(3) 0.2142(2) 0.36267(19) 0.0397(10) Uani 1 1 d .
N1F N 1.0719(3) -0.0503(2) 0.37013(18) 0.0395(10) Uani 1 1 d .
N3A N 0.6667(3) 0.3256(3) 0.2706(2) 0.0526(12) Uani 1 1 d .
N3B N 1.0011(3) 0.0932(3) 0.47661(19) 0.0455(11) Uani 1 1 d .
N3C N 1.1950(3) 0.0886(3) 0.43118(19) 0.0465(10) Uani 1 1 d .
N3D N 0.6875(6) 0.4646(5) 0.1753(5) 0.105(3) Uani 1 1 d .
N4A N 0.6761(4) 0.2612(3) 0.1794(3) 0.0638(15) Uani 1 1 d .
N4B N 0.8872(3) 0.0014(3) 0.4664(2) 0.0448(11) Uani 1 1 d .
N4C N 1.2837(3) 0.1540(3) 0.3604(2) 0.0518(12) Uani 1 1 d .
N5E N 0.9520(3) 0.3068(2) 0.32637(19) 0.0379(9) Uani 1 1 d .
N5F N 1.1259(3) -0.1450(2) 0.3066(2) 0.0406(10) Uani 1 1 d .
N8A N 0.5496(3) 0.3214(3) 0.2165(2) 0.0536(12) Uani 1 1 d .
N8B N 0.9120(3) 0.0790(3) 0.55020(19) 0.0465(11) Uani 1 1 d .
N8C N 1.3296(3) 0.1189(3) 0.4569(2) 0.0489(12) Uani 1 1 d .
N8E N 0.9268(3) 0.1063(2) 0.33670(19) 0.0393(10) Uani 1 1 d .
N8F N 1.1228(3) 0.0564(2) 0.29098(19) 0.0360(9) Uani 1 1 d .
N11F N 1.1648(3) -0.0389(2) 0.22441(18) 0.0370(10) Uani 1 1 d .
N12E N 0.8349(3) 0.1989(2) 0.2961(2) 0.0412(10) Uani 1 1 d .
O1W O 0.7664(4) 0.3539(3) 0.3814(2) 0.0683(14) Uani 1 1 d D
O2G O 0.9891(12) 0.0318(6) 0.1148(6) 0.272(10) Uani 1 1 d .
O2H O 0.8170(5) 0.1945(7) 0.4438(4) 0.161(4) Uani 1 1 d .
O2I O 1.0021(9) 0.4492(8) 0.8593(7) 0.236(7) Uani 1 1 d .
O2J O 0.9177(7) 0.8725(6) 0.2945(6) 0.183(4) Uani 1 1 d .
O2W O 0.0797(6) 0.3884(9) 0.7539(5) 0.188(5) Uani 1 1 d D
O3G O 0.9596(7) 0.1126(8) 0.1912(5) 0.202(5) Uani 1 1 d .
O3H O 0.7026(9) 0.1245(5) 0.4752(8) 0.244(8) Uani 1 1 d .
O3I O 0.9582(9) 0.4028(8) 0.9423(4) 0.201(5) Uani 1 1 d .
O3J O 0.8303(10) 0.7833(6) 0.3479(5) 0.197(5) Uani 1 1 d .
O4G O 0.8649(8) 0.0341(10) 0.1519(6) 0.230(7) Uani 1 1 d .
O4H O 0.7416(11) 0.2285(11) 0.5186(6) 0.300(11) Uani 1 1 d .
O4I O 0.8719(5) 0.4910(5) 0.8980(4) 0.132(3) Uani 1 1 d .
O4J O 0.7846(8) 0.8802(11) 0.2959(13) 0.375(16) Uani 1 1 d .
O5G O 0.9115(12) 0.1292(5) 0.0999(5) 0.232(7) Uani 1 1 d .
O5H O 0.6782(5) 0.2343(5) 0.4320(6) 0.168(5) Uani 1 1 d .
O5I O 0.8883(6) 0.3782(5) 0.8578(5) 0.154(4) Uani 1 1 d .
O5J O 0.8537(19) 0.7849(6) 0.2588(6) 0.45(2) Uani 1 1 d .
H11W H 0.785(5) 0.380(4) 0.402(3) 0.05(2) Uiso 1 1 d .
H12W H 0.748(6) 0.311(3) 0.400(4) 0.11(3) Uiso 1 1 d D
H22W H 0.051(8) 0.420(6) 0.719(5) 0.13(4) Uiso 1 1 d D
H21W H 0.13(5) 0.37(3) 0.726(8) 1.9(8) Uiso 1 1 d D

loop_
_atom_site_aniso_label
_atom_site_aniso_U_11
_atom_site_aniso_U_22
_atom_site_aniso_U_33
_atom_site_aniso_U_23
_atom_site_aniso_U_13
_atom_site_aniso_U_12
Cd1 0.0404(2) 0.03052(18) 0.03815(18) -0.00149(15) -0.00074(16) 0.00263(16)
Cd2 0.0400(2) 0.03283(19) 0.0452(2) 0.00681(16) -0.00140(17) -0.00112(17)
Cl1G 0.0663(10) 0.0585(9) 0.0897(11) -0.0053(9) -0.0067(10) 0.0019(10)
Cl1H 0.0722(11) 0.0523(9) 0.0727(10) -0.0007(8) 0.0125(9) 0.0103(8)
Cl1I 0.0742(12) 0.0782(12) 0.0674(10) -0.0177(9) -0.0067(9) 0.0072(10)
Cl1J 0.0800(13) 0.0812(13) 0.0892(13) -0.0179(12) -0.0036(10) -0.0161(11)
C3AD 0.111(8) 0.114(8) 0.149(11) 0.094(9) -0.093(9) -0.059(7)
N4D 0.253(15) 0.126(8) 0.103(6) 0.073(6) -0.073(9) -0.116(10)
C5D 0.25(3) 0.161(19) 0.34(4) 0.18(2) 0.00(3) -0.009(19)
C6D 0.52(5) 0.130(13) 0.075(7) 0.009(7) 0.025(15) -0.14(2)
C7D 0.122(9) 0.175(13) 0.31(2) 0.168(15) -0.160(13) -0.103(10)
N8D 0.076(5) 0.101(6) 0.122(6) 0.068(5) -0.036(5) -0.036(4)
C2A 0.053(4) 0.085(5) 0.064(4) 0.004(4) 0.005(3) -0.001(4)
C2B 0.055(3) 0.052(3) 0.050(3) -0.007(3) 0.004(3) -0.002(3)
C2C 0.056(4) 0.064(4) 0.042(3) 0.004(3) -0.003(3) 0.006(3)
C2D 0.079(7) 0.118(9) 0.195(14) 0.076(9) -0.063(8) -0.025(7)
C2E 0.042(3) 0.039(3) 0.059(3) -0.004(3) -0.008(3) -0.003(2)
C2F 0.073(4) 0.044(3) 0.050(3) 0.007(3) 0.015(3) 0.004(3)
C3E 0.039(3) 0.035(3) 0.072(4) -0.007(3) -0.006(3) -0.007(2)
C3F 0.090(5) 0.037(3) 0.057(3) 0.013(3) 0.024(4) 0.003(3)
C3AA 0.046(3) 0.044(3) 0.060(4) 0.011(3) -0.002(3) -0.009(3)
C3AB 0.042(3) 0.044(3) 0.042(3) 0.001(2) 0.000(3) 0.012(3)
C3AC 0.044(3) 0.035(3) 0.049(3) -0.008(2) 0.000(3) 0.002(2)
C4E 0.054(4) 0.029(3) 0.072(4) 0.006(3) -0.008(3) -0.007(3)
C4F 0.062(4) 0.036(3) 0.077(4) 0.008(3) 0.013(3) 0.002(3)
C5A 0.101(6) 0.050(4) 0.082(5) -0.012(4) -0.023(5) -0.002(4)
C5B 0.049(3) 0.050(3) 0.064(4) 0.005(3) -0.006(3) -0.002(3)
C5C 0.061(4) 0.049(4) 0.078(4) -0.010(3) 0.011(4) -0.005(3)
C6A 0.101(6) 0.066(5) 0.062(4) 0.003(4) -0.034(4) -0.015(4)
C6B 0.050(4) 0.063(4) 0.071(4) 0.017(3) 0.005(3) 0.003(3)
C6C 0.048(4) 0.063(4) 0.093(5) -0.019(4) 0.007(4) -0.014(3)
C6E 0.038(3) 0.028(2) 0.034(2) -0.0037(19) 0.002(2) -0.002(2)
C6F 0.031(2) 0.030(2) 0.038(2) 0.003(2) 0.000(2) -0.003(2)
C7A 0.055(4) 0.069(5) 0.096(6) 0.036(4) -0.015(4) -0.022(4)
C7B 0.047(3) 0.060(4) 0.057(3) 0.002(3) 0.014(3) 0.005(3)
C7C 0.042(3) 0.060(4) 0.081(5) -0.030(4) -0.006(3) -0.003(3)
C7E 0.039(3) 0.031(3) 0.032(2) -0.0030(19) -0.001(2) 0.002(2)
C7F 0.031(2) 0.032(2) 0.038(3) -0.001(2) -0.007(2) 0.000(2)
C9E 0.057(3) 0.026(3) 0.051(3) 0.001(2) -0.007(3) -0.012(2)
C9F 0.065(4) 0.029(3) 0.046(3) 0.005(2) 0.006(3) 0.002(3)
C10E 0.052(3) 0.036(3) 0.066(4) -0.005(3) -0.014(3) -0.009(2)
C10F 0.069(4) 0.048(3) 0.046(3) 0.005(3) 0.006(3) -0.002(3)
C11E 0.043(3) 0.040(3) 0.066(4) 0.008(3) -0.017(3) -0.008(2)
C11F 0.072(4) 0.047(3) 0.039(3) 0.004(2) 0.012(3) 0.000(3)
C51A 0.171(12) 0.111(8) 0.104(7) -0.034(6) -0.040(8) 0.031(8)
C51B 0.078(5) 0.085(6) 0.087(5) 0.003(5) -0.005(4) -0.021(5)
C51C 0.107(7) 0.073(5) 0.097(6) 0.005(5) 0.034(6) -0.018(5)
C51D 0.53(6) 0.28(3) 0.20(2) -0.05(2) 0.00(3) -0.21(4)
C71A 0.052(4) 0.170(10) 0.107(7) 0.070(7) -0.029(4) -0.025(6)
C71B 0.070(5) 0.120(7) 0.060(4) -0.013(5) 0.022(4) -0.003(5)
C71C 0.060(4) 0.102(7) 0.095(6) -0.021(5) -0.019(4) 0.001(4)
C71D 0.110(10) 0.250(19) 0.28(2) 0.139(17) -0.103(13) -0.033(12)
N1A 0.040(3) 0.106(5) 0.080(4) 0.005(4) 0.008(3) 0.003(3)
N1B 0.061(3) 0.053(3) 0.058(3) -0.010(2) 0.008(3) -0.002(3)
N1C 0.048(3) 0.078(4) 0.047(3) -0.009(3) -0.006(2) 0.009(3)
N1D 0.129(9) 0.145(10) 0.217(13) 0.109(10) -0.021(10) -0.012(8)
N1E 0.038(2) 0.034(2) 0.048(2) -0.0014(18) 0.000(2) 0.0018(19)
N1F 0.045(2) 0.031(2) 0.042(2) 0.0001(17) 0.006(2) -0.0013(19)
N3A 0.044(3) 0.057(3) 0.057(3) 0.004(2) 0.000(2) -0.007(2)
N3B 0.046(3) 0.048(3) 0.042(2) -0.004(2) 0.005(2) 0.000(2)
N3C 0.038(2) 0.052(3) 0.049(2) 0.002(2) -0.003(2) 0.005(2)
N3D 0.068(4) 0.089(5) 0.159(8) 0.065(5) -0.038(6) -0.017(4)
N4A 0.081(4) 0.043(3) 0.068(3) -0.001(3) -0.010(3) 0.001(3)
N4B 0.043(3) 0.045(3) 0.046(2) -0.004(2) -0.006(2) 0.000(2)
N4C 0.053(3) 0.049(3) 0.054(3) -0.002(2) 0.007(2) -0.005(2)
N5E 0.034(2) 0.027(2) 0.052(2) 0.0065(17) -0.004(2) 0.0024(17)
N5F 0.047(3) 0.031(2) 0.044(2) 0.0014(18) 0.001(2) -0.0039(19)
N8A 0.040(3) 0.054(3) 0.066(3) 0.015(3) -0.006(2) -0.011(2)
N8B 0.050(3) 0.047(3) 0.043(2) -0.001(2) 0.005(2) 0.003(2)
N8C 0.040(3) 0.055(3) 0.052(3) -0.009(2) -0.009(2) 0.009(2)
N8E 0.045(3) 0.029(2) 0.044(2) 0.0009(17) -0.005(2) -0.0013(19)
N8F 0.039(2) 0.027(2) 0.043(2) 0.0004(18) -0.0050(19) -0.0013(17)
N11F 0.042(2) 0.035(2) 0.034(2) -0.0072(18) 0.0007(18) 0.0022(18)
N12E 0.043(3) 0.034(2) 0.047(2) 0.0029(19) -0.004(2) -0.0046(19)
O1W 0.093(4) 0.068(3) 0.044(2) -0.002(3) 0.004(3) -0.014(3)
O2G 0.46(2) 0.135(8) 0.227(12) 0.072(8) 0.200(15) 0.159(12)
O2H 0.102(5) 0.252(11) 0.127(6) 0.031(7) 0.047(5) 0.077(7)
O2I 0.187(11) 0.246(14) 0.274(15) -0.108(12) 0.122(11) -0.034(10)
O2J 0.134(8) 0.169(9) 0.246(12) -0.006(9) -0.070(9) -0.016(7)
O2W 0.095(6) 0.292(15) 0.175(9) -0.016(10) 0.037(6) 0.071(8)
O3G 0.145(9) 0.317(16) 0.144(8) -0.063(9) -0.040(7) -0.023(10)
O3H 0.212(11) 0.085(6) 0.44(2) 0.083(9) -0.144(13) -0.041(7)
O3I 0.229(13) 0.258(13) 0.116(6) 0.035(8) -0.064(8) 0.036(11)
O3J 0.277(15) 0.151(8) 0.162(8) 0.031(7) 0.085(10) 0.024(10)
O4G 0.144(8) 0.343(19) 0.201(11) -0.030(12) -0.017(8) -0.123(11)
O4H 0.33(2) 0.36(2) 0.214(13) -0.189(15) 0.128(14) -0.122(18)
O4I 0.131(6) 0.119(6) 0.147(7) -0.017(5) 0.024(5) 0.039(5)
O4J 0.105(8) 0.292(19) 0.73(4) 0.26(3) -0.073(16) -0.037(10)
O5G 0.42(2) 0.106(7) 0.169(9) 0.012(6) -0.014(13) 0.117(10)
O5H 0.076(5) 0.158(8) 0.271(12) 0.114(8) -0.001(6) 0.012(5)
O5I 0.136(7) 0.131(6) 0.196(9) -0.080(6) -0.064(7) 0.016(6)
O5J 1.07(6) 0.109(7) 0.181(10) -0.084(8) 0.29(2) -0.182(18)

loop_
_atom_type_symbol
_atom_type_description
_atom_type_scat_dispersion_real
_atom_type_scat_dispersion_imag
_atom_type_scat_source
C C 0.0033 0.0016 'International Tables Vol C Tables 4.2.6.8 and 6.1.1.4'
H H 0.0000 0.0000 'International Tables Vol C Tables 4.2.6.8 and 6.1.1.4'
N N 0.0061 0.0033 'International Tables Vol C Tables 4.2.6.8 and 6.1.1.4'
O O 0.0106 0.0060 'International Tables Vol C Tables 4.2.6.8 and 6.1.1.4'
Cl Cl 0.1484 0.1585 'International Tables Vol C Tables 4.2.6.8 and 6.1.1.4'
Cd Cd -0.8075 1.2024 'International Tables Vol C Tables 4.2.6.8 and 6.1.1.4'

loop_
_geom_angle_atom_site_label_1
_geom_angle_atom_site_label_2
_geom_angle_atom_site_label_3
_geom_angle
_geom_angle_site_symmetry_1
_geom_angle_site_symmetry_3
N3B Cd1 N3C 86.78(17) . .
N3B Cd1 N8F 174.29(15) . .
N3C Cd1 N8F 93.97(15) . .
N3B Cd1 N1F 104.20(16) . .
N3C Cd1 N1F 93.49(17) . .
N8F Cd1 N1F 70.11(14) . .
N3B Cd1 N8E 92.70(16) . .
N3C Cd1 N8E 166.22(16) . .
N8F Cd1 N8E 87.92(14) . .
N1F Cd1 N8E 99.97(15) . .
N3B Cd1 N1E 93.65(16) . .
N3C Cd1 N1E 97.19(16) . .
N8F Cd1 N1E 91.88(14) . .
N1F Cd1 N1E 159.68(14) . .
N8E Cd1 N1E 69.09(14) . .
N3A Cd2 O1W 81.4(2) . .
N3A Cd2 N5F 106.27(17) . 3_755
O1W Cd2 N5F 157.33(18) . 3_755
N3A Cd2 N12E 97.48(17) . .
O1W Cd2 N12E 97.34(18) . .
N5F Cd2 N12E 102.63(15) 3_755 .
N3A Cd2 N11F 99.83(17) . 3_755
O1W Cd2 N11F 87.20(17) . 3_755
N5F Cd2 N11F 70.59(14) 3_755 3_755
N12E Cd2 N11F 162.58(15) . 3_755
N3A Cd2 N5E 160.93(16) . .
O1W Cd2 N5E 86.26(19) . .
N5F Cd2 N5E 90.67(15) 3_755 .
N12E Cd2 N5E 69.69(14) . .
N11F Cd2 N5E 93.96(14) 3_755 .
O2G Cl1G O5G 107.7(7) . .
O2G Cl1G O4G 103.7(10) . .
O5G Cl1G O4G 109.4(11) . .
O2G Cl1G O3G 117.7(10) . .
O5G Cl1G O3G 109.7(8) . .
O4G Cl1G O3G 108.2(8) . .
O3H Cl1H O4H 111.2(11) . .
O3H Cl1H O2H 114.6(9) . .
O4H Cl1H O2H 104.2(8) . .
O3H Cl1H O5H 110.1(7) . .
O4H Cl1H O5H 107.3(10) . .
O2H Cl1H O5H 109.2(5) . .
O5I Cl1I O3I 114.2(8) . .
O5I Cl1I O4I 110.4(6) . .
O3I Cl1I O4I 113.9(7) . .
O5I Cl1I O2I 103.8(8) . .
O3I Cl1I O2I 102.9(10) . .
O4I Cl1I O2I 110.7(8) . .
O5J Cl1J O4J 119.3(18) . .
O5J Cl1J O2J 105.0(12) . .
O4J Cl1J O2J 98.9(8) . .
O5J Cl1J O3J 105.3(7) . .
O4J Cl1J O3J 107.5(11) . .
O2J Cl1J O3J 121.8(9) . .
N3D C3AD N4D 124.3(8) . .
N3D C3AD N8D 115.7(8) . .
N4D C3AD N8D 120.0 . .
N3D C3AD C2D 43.7(6) . .
N4D C3AD C2D 168.0(4) . .
N8D C3AD C2D 72.0(4) . .
C3AD N4D C5D 120.0 . .
C6D C5D N4D 120.0 . .
C6D C5D C51D 127.1(15) . .
N4D C5D C51D 112.8(15) . .
C7D C6D C5D 120.0 . .
C6D C7D N8D 120.0 . .
C6D C7D C71D 132.1(8) . .
N8D C7D C71D 107.8(8) . .
N1D N8D C7D 132.1(7) . .
N1D N8D C3AD 107.8(7) . .
C7D N8D C3AD 120.0 . .
N1A C2A N3A 115.7(7) . .
N1B C2B N3B 114.2(6) . .
N1C C2C N3C 115.4(6) . .
N1D C2D N3D 122.1(16) . .
N1D C2D C3AD 85.0(11) . .
N3D C2D C3AD 37.2(6) . .
N1E C2E C3E 121.7(5) . .
N1F C2F C3F 120.8(5) . .
C2E C3E C4E 117.7(5) . .
C4F C3F C2F 117.7(5) . .
N3A C3AA N4A 126.6(6) . .
N3A C3AA N8A 109.1(6) . .
N4A C3AA N8A 124.2(6) . .
N3B C3AB N8B 109.2(5) . .
N3B C3AB N4B 127.7(5) . .
N8B C3AB N4B 123.1(5) . .
N4C C3AC N3C 128.1(5) . .
N4C C3AC N8C 123.1(5) . .
N3C C3AC N8C 108.7(5) . .
N5E C4E C3E 120.9(5) . .
N5F C4F C3F 121.8(6) . .
N4A C5A C6A 124.0(8) . .
N4A C5A C51A 115.5(8) . .
C6A C5A C51A 120.3(8) . .
N4B C5B C6B 123.5(6) . .
N4B C5B C51B 115.9(6) . .
C6B C5B C51B 120.5(6) . .
N4C C5C C6C 123.6(7) . .
N4C C5C C51C 115.0(7) . .
C6C C5C C51C 121.3(7) . .
C7A C6A C5A 121.7(7) . .
C7B C6B C5B 120.6(6) . .
C7C C6C C5C 120.7(6) . .
N1E C6E N5E 124.3(5) . .
N1E C6E C7E 118.7(4) . .
N5E C6E C7E 117.0(4) . .
N5F C6F N1F 126.1(4) . .
N5F C6F C7F 117.3(4) . .
N1F C6F C7F 116.6(4) . .
C6A C7A N8A 114.1(7) . .
C6A C7A C71A 127.8(9) . .
N8A C7A C71A 118.0(9) . .
N8B C7B C6B 114.3(6) . .
N8B C7B C71B 118.3(6) . .
C6B C7B C71B 127.3(6) . .
C6C C7C N8C 115.5(6) . .
C6C C7C C71C 126.7(7) . .
N8C C7C C71C 117.6(7) . .
N8E C7E N12E 125.1(5) . .
N8E C7E C6E 117.4(4) . .
N12E C7E C6E 117.5(4) . .
N11F C7F N8F 124.5(4) . .
N11F C7F C6F 117.4(4) . .
N8F C7F C6F 118.0(4) . .
N8E C9E C10E 122.2(5) . .
N8F C9F C10F 122.4(5) . .
C9E C10E C11E 116.0(5) . .
C11F C10F C9F 116.2(5) . .
N12E C11E C10E 121.8(5) . .
N11F C11F C10F 123.2(5) . .
C2A N1A N8A 101.3(5) . .
C2B N1B N8B 103.3(5) . .
C2C N1C N8C 103.2(5) . .
C2D N1D N8D 95.1(13) . .
C6E N1E C2E 117.7(5) . .
C6E N1E Cd1 116.4(3) . .
C2E N1E Cd1 125.7(4) . .
C6F N1F C2F 116.8(4) . .
C6F N1F Cd1 117.8(3) . .
C2F N1F Cd1 125.0(4) . .
C3AA N3A C2A 103.7(5) . .
C3AA N3A Cd2 120.5(4) . .
C2A N3A Cd2 133.1(5) . .
C3AB N3B C2B 103.8(5) . .
C3AB N3B Cd1 125.0(4) . .
C2B N3B Cd1 131.0(4) . .
C3AC N3C C2C 103.3(5) . .
C3AC N3C Cd1 128.7(4) . .
C2C N3C Cd1 127.7(4) . .
C3AD N3D C2D 99.1(9) . .
C5A N4A C3AA 114.0(7) . .
C5B N4B C3AB 114.9(5) . .
C3AC N4C C5C 114.5(6) . .
C4E N5E C6E 117.5(5) . .
C4E N5E Cd2 124.8(3) . .
C6E N5E Cd2 117.6(3) . .
C6F N5F C4F 116.8(5) . .
C6F N5F Cd2 118.2(3) . 3_745
C4F N5F Cd2 125.0(4) . 3_745
C3AA N8A C7A 121.8(7) . .
C3AA N8A N1A 110.1(5) . .
C7A N8A N1A 128.1(6) . .
C3AB N8B N1B 109.5(5) . .
C3AB N8B C7B 123.5(6) . .
N1B N8B C7B 127.0(5) . .
C7C N8C N1C 128.2(5) . .
C7C N8C C3AC 122.4(6) . .
N1C N8C C3AC 109.4(5) . .
C7E N8E C9E 117.6(5) . .
C7E N8E Cd1 118.3(3) . .
C9E N8E Cd1 124.1(3) . .
C9F N8F C7F 117.3(5) . .
C9F N8F Cd1 125.5(3) . .
C7F N8F Cd1 117.2(3) . .
C7F N11F C11F 116.4(4) . .
C7F N11F Cd2 116.4(3) . 3_745
C11F N11F Cd2 126.7(4) . 3_745
C7E N12E C11E 117.2(5) . .
C7E N12E Cd2 117.9(3) . .
C11E N12E Cd2 124.6(4) . .

loop_
_geom_bond_atom_site_label_1
_geom_bond_atom_site_label_2
_geom_bond_distance
_geom_bond_site_symmetry_2
Cd1 N3B 2.281(4) .
Cd1 N3C 2.294(5) .
Cd1 N8F 2.368(4) .
Cd1 N1F 2.373(4) .
Cd1 N8E 2.379(5) .
Cd1 N1E 2.423(4) .
Cd2 N3A 2.245(5) .
Cd2 O1W 2.323(5) .
Cd2 N5F 2.332(4) 3_755
Cd2 N12E 2.369(4) .
Cd2 N11F 2.370(4) 3_755
Cd2 N5E 2.378(4) .
Cl1G O2G 1.303(10) .
Cl1G O5G 1.332(10) .
Cl1G O4G 1.339(11) .
Cl1G O3G 1.377(10) .
Cl1H O3H 1.311(9) .
Cl1H O4H 1.329(11) .
Cl1H O2H 1.377(7) .
Cl1H O5H 1.390(8) .
Cl1I O5I 1.318(7) .
Cl1I O3I 1.343(9) .
Cl1I O4I 1.380(8) .
Cl1I O2I 1.415(12) .
Cl1J O5J 1.176(9) .
Cl1J O4J 1.333(17) .
Cl1J O2J 1.354(11) .
Cl1J O3J 1.396(10) .
C3AD N3D 1.183(10) .
C3AD N4D 1.3900 .
C3AD N8D 1.3900 .
C3AD C2D 1.93(2) .
N4D C5D 1.3900 .
C5D C6D 1.3900 .
C5D C51D 1.41(3) .
C6D C7D 1.3900 .
C7D N8D 1.3900 .
C7D C71D 1.710(18) .
N8D N1D 1.388(17) .
C2A N1A 1.307(9) .
C2A N3A 1.357(9) .
C2B N1B 1.300(8) .
C2B N3B 1.355(7) .
C2C N1C 1.311(8) .
C2C N3C 1.361(7) .
C2D N1D 1.324(15) .
C2D N3D 1.354(17) .
C2E N1E 1.333(7) .
C2E C3E 1.363(8) .
C2F N1F 1.339(7) .
C2F C3F 1.390(8) .
C3E C4E 1.365(8) .
C3F C4F 1.365(9) .
C3AA N3A 1.318(8) .
C3AA N4A 1.329(9) .
C3AA N8A 1.349(8) .
C3AB N3B 1.315(7) .
C3AB N8B 1.344(7) .
C3AB N4B 1.359(7) .
C3AC N4C 1.329(7) .
C3AC N3C 1.340(7) .
C3AC N8C 1.375(7) .
C4E N5E 1.335(7) .
C4F N5F 1.336(8) .
C5A N4A 1.323(9) .
C5A C6A 1.381(13) .
C5A C51A 1.531(13) .
C5B N4B 1.303(8) .
C5B C6B 1.417(10) .
C5B C51B 1.517(10) .
C5C N4C 1.331(9) .
C5C C6C 1.405(10) .
C5C C51C 1.490(11) .
C6A C7A 1.333(12) .
C6B C7B 1.365(10) .
C6C C7C 1.335(10) .
C6E N1E 1.308(7) .
C6E N5E 1.343(6) .
C6E C7E 1.488(7) .
C6F N5F 1.322(7) .
C6F N1F 1.331(6) .
C6F C7F 1.498(7) .
C7A N8A 1.381(10) .
C7A C71A 1.492(11) .
C7B N8B 1.353(8) .
C7B C71B 1.499(9) .
C7C N8C 1.351(8) .
C7C C71C 1.493(10) .
C7E N8E 1.318(7) .
C7E N12E 1.333(7) .
C7F N11F 1.331(6) .
C7F N8F 1.332(6) .
C9E N8E 1.340(7) .
C9E C10E 1.375(8) .
C9F N8F 1.327(7) .
C9F C10F 1.370(8) .
C10E C11E 1.398(8) .
C10F C11F 1.357(9) .
C11E N12E 1.338(7) .
C11F N11F 1.337(7) .
N1A N8A 1.383(8) .
N1B N8B 1.351(7) .
N1C N8C 1.362(7) .
N5F Cd2 2.332(4) 3_745
N11F Cd2 2.370(4) 3_745
